data_9015837
loop_
_publ_author_name
'Fischer, R. X.'
'Tillmanns, E.'

_publ_section_title
;
 Die Kristallstrukturen von naturlichem Na2Ca2Si3O9
 vom Mt.Shaheru (Zaire) und aus dem Mayener Feld (Eifel)
 Note: this is the low-temperature form of combeite
;
_journal_name_full 'Neues Jahrbuch fur Mineralogie, Monatshefte'
_journal_page_first 49
_journal_page_last 59
_journal_volume 1983
_journal_year 1983
_chemical_compound_source 'Mayener Feld, Eifel, Germany'
_chemical_formula_sum 'Ca3.5 Na4.5 O18 Si6'
_chemical_name_mineral Combeite
_space_group_IT_number 145
_symmetry_space_group_name_Hall 'P 32'
_symmetry_space_group_name_H-M 'P 32'
_cell_angle_alpha 90
_cell_angle_beta 90
_cell_angle_gamma 120
_cell_length_a 10.464
_cell_length_b 10.464
_cell_length_c 13.176
_cell_formula_units_Z 3
_cell_volume 1249.424
_database_code_amcsd 0019534
_exptl_crystal_density_diffrn 2.792
_cod_original_cell_volume 1249.423
_cod_original_formula_sum 'Na4.5 Ca3.5 Si6 O18'
_cod_database_code 9015837

loop_
_space_group_symop_operation_xyz
x,y,z
-y,x-y,2/3+z
-x+y,-x,1/3+z

loop_
_atom_site_label
_atom_site_fract_x
_atom_site_fract_y
_atom_site_fract_z
_atom_site_occupancy
_atom_site_U_iso_or_equiv
Nal 0.65030 0.00670 0.41440 0.50000 0.01646
Na2 0.99350 0.16180 0.34420 1.00000 0.01773
Na3 0.50420 0.67840 0.33890 1.00000 0.01418
Na4 0.65200 0.50900 0.67900 1.00000 0.01773
Na5 0.14680 0.97230 0.18070 1.00000 0.01494
Cal 0.97510 0.64210 0.33950 1.00000 0.00836
Ca2 0.84380 0.33320 0.50550 1.00000 0.00836
Ca3 0.30330 0.81230 0.49650 1.00000 0.01798
Ca4 0.98280 0.66170 0.59150 0.50000 0.01406
Si1 0.47100 0.18110 0.56230 1.00000 0.01026
Si2 0.19040 0.48190 0.43580 1.00000 0.00367
Si3 0.62070 0.48400 0.44720 1.00000 0.00671
Si4 0.48960 0.65530 0.56750 1.00000 0.00583
Si5 0.81760 0.85640 0.24050 1.00000 0.00836
Si6 0.84550 0.83100 0.77620 1.00000 0.00773
O1 0.60150 0.61310 0.50770 1.00000 0.01520
O2 0.66600 0.17090 0.17180 1.00000 0.02533
O3 0.34700 0.59900 0.49290 1.00000 0.01520
O4 0.77800 0.89070 0.34980 1.00000 0.01773
O5 0.89400 0.80400 0.67260 1.00000 0.01773
O6 0.47730 0.26590 0.13050 1.00000 0.01140
O7 0.26100 0.43310 0.89400 1.00000 0.01646
O8 0.16200 0.23500 0.11620 1.00000 0.01900
O9 0.88660 0.75200 0.22770 1.00000 0.01393
O10 0.51680 0.08800 0.00090 1.00000 0.01646
O11 0.44100 0.57650 0.67600 1.00000 0.01393
O12 0.76130 0.57660 0.01280 1.00000 0.01646
O13 0.55400 0.78000 0.99490 1.00000 0.01773
O14 0.93100 0.01100 0.18320 1.00000 0.01773
O15 0.73300 0.67660 0.83680 1.00000 0.01773
O16 0.66600 0.77500 0.17270 1.00000 0.02406
O17 0.85460 0.45330 0.21250 1.00000 0.00887
O18 0.44800 0.53100 0.11480 1.00000 0.01900

loop_
_cod_related_entry_id
_cod_related_entry_database
_cod_related_entry_code
1 AMCSD 0019534
